data_7235356
loop_
_publ_author_name
'Kyprianidou, Eleni J.'
'Lazarides, Theodore'
'Kaziannis, Spyridon'
'Kosmidis, Constantine'
'Itskos, Grigorios'
'Manos, Manolis J.'
'Tasiopoulos, Anastasios J.'

_publ_section_title
;
 Single crystal coordinating solvent exchange as a general method for the
 enhancement of the photoluminescence properties of lanthanide MOFs
;
_journal_issue 15
_journal_name_full 'Journal of Materials Chemistry A'
_journal_page_first 5258
_journal_paper_doi 10.1039/c3ta14489e
_journal_volume 2
_journal_year 2014
_chemical_formula_moiety 'C30 H13 Eu2 N4 O15'
_chemical_formula_sum 'C30 H13 Eu2 N4 O15'
_chemical_formula_weight 973.38
_space_group_IT_number 2
_space_group_name_Hall '-P 1'
_space_group_name_H-M_alt 'P -1'
_symmetry_cell_setting triclinic
_symmetry_space_group_name_H-M 'P -1'
_atom_sites_solution_hydrogens geom
_atom_sites_solution_primary direct
_atom_sites_solution_secondary difmap
_audit_creation_method SHELXL-97
_cell_angle_alpha 107.074(7)
_cell_angle_beta 107.411(10)
_cell_angle_gamma 92.773(8)
_cell_formula_units_Z 1
_cell_length_a 10.5378(13)
_cell_length_b 11.3009(8)
_cell_length_c 12.9441(11)
_cell_measurement_reflns_used 2781
_cell_measurement_temperature 100(2)
_cell_measurement_theta_max 28.9802
_cell_measurement_theta_min 2.9975
_cell_volume 1390.2(3)
_computing_cell_refinement 'CrysAlis RED'
_computing_data_collection 'CrysAlis CCD'
_computing_data_reduction 'CrysAlis RED'
_computing_molecular_graphics
;
 DIAMOND (Brandenburg, 2006)
 MERCURY (Bruno et al. 2002)
;
_computing_publication_material 'WINGX (Farrugia, 1999)'
_computing_structure_refinement 'SHELXL-97 (Sheldrick, 1997)'
_computing_structure_solution 'SHELXL-97 (Sheldrick, 1997)'
_diffrn_ambient_temperature 100(2)
_diffrn_detector_area_resol_mean 10.4223
_diffrn_measured_fraction_theta_full 0.998
_diffrn_measured_fraction_theta_max 0.998
_diffrn_measurement_device_type 'SuperNova, Dual, Cu at zero, Atlas'
_diffrn_measurement_method '\w scans'
_diffrn_radiation_monochromator mirror
_diffrn_radiation_source 'SuperNova (Mo) X-ray Source'
_diffrn_radiation_type MoK\a
_diffrn_radiation_wavelength 0.71073
_diffrn_reflns_av_R_equivalents 0.0345
_diffrn_reflns_av_sigmaI/netI 0.0581
_diffrn_reflns_limit_h_max 11
_diffrn_reflns_limit_h_min -12
_diffrn_reflns_limit_k_max 13
_diffrn_reflns_limit_k_min -13
_diffrn_reflns_limit_l_max 15
_diffrn_reflns_limit_l_min -15
_diffrn_reflns_number 8890
_diffrn_reflns_theta_full 24.99
_diffrn_reflns_theta_max 24.99
_diffrn_reflns_theta_min 3.00
_exptl_absorpt_coefficient_mu 2.282
_exptl_absorpt_correction_T_max 1.00000
_exptl_absorpt_correction_T_min 0.86204
_exptl_absorpt_correction_type multi-scan
_exptl_absorpt_process_details 'Empirical absorption correction (CrysAlis RED, Oxford Diffraction)'
_exptl_crystal_colour orange
_exptl_crystal_density_diffrn 1.163
_exptl_crystal_density_method 'not measured'
_exptl_crystal_description polyhedral
_exptl_crystal_F_000 467
_exptl_crystal_size_max 0.12
_exptl_crystal_size_mid 0.08
_exptl_crystal_size_min 0.07
_refine_diff_density_max 1.628
_refine_diff_density_min -0.743
_refine_diff_density_rms 0.178
_refine_ls_extinction_method none
_refine_ls_goodness_of_fit_ref 0.990
_refine_ls_hydrogen_treatment constr
_refine_ls_matrix_type full
_refine_ls_number_parameters 280
_refine_ls_number_reflns 4891
_refine_ls_number_restraints 164
_refine_ls_restrained_S_all 0.983
_refine_ls_R_factor_all 0.0766
_refine_ls_R_factor_gt 0.0659
_refine_ls_shift/su_max 0.000
_refine_ls_shift/su_mean 0.000
_refine_ls_structure_factor_coef Fsqd
_refine_ls_weighting_details 'calc w=1/[\s^2^(Fo^2^)+(0.1049P)^2^+0.0000P] where P=(Fo^2^+2Fc^2^)/3'
_refine_ls_weighting_scheme calc
_refine_ls_wR_factor_gt 0.1636
_refine_ls_wR_factor_ref 0.1705
_reflns_number_gt 3734
_reflns_number_total 4891
_reflns_threshold_expression >2sigma(I)
_cod_data_source_file c3ta14489e2.cif
_cod_data_source_block EuN-BDC-2mpy
_cod_depositor_comments
;
The following automatic conversions were performed:

data item '_symmetry_cell_setting' value 'Triclinic' was changed to
'triclinic' in accordance with the
/home/saulius/struct/COD-crude-data/automatic-downloads/DataCite-retrospective/RSC/depositions/lib/dictionaries/cif_core.dic
dictionary named 'cif_core.dic' version 2.4.2 last updated on
2011-04-26.

Automatic conversion script
Id: cif_fix_values 6909 2019-04-08 15:41:33Z antanas 
;
_cod_original_cell_volume 1390.3(3)
_cod_database_code 7235356

loop_
_symmetry_equiv_pos_as_xyz
'x, y, z'
'-x, -y, -z'

loop_
_atom_site_label
_atom_site_type_symbol
_atom_site_fract_x
_atom_site_fract_y
_atom_site_fract_z
_atom_site_U_iso_or_equiv
_atom_site_adp_type
_atom_site_occupancy
_atom_site_symmetry_multiplicity
_atom_site_calc_flag
_atom_site_refinement_flags
_atom_site_disorder_assembly
_atom_site_disorder_group
C1 C 0.5262(11) 0.2715(9) 0.3391(7) 0.081(2) Uani 1 1 d U B .
C2 C 0.5140(12) 0.3912(9) 0.4229(8) 0.089(2) Uani 1 1 d U . .
C3 C 0.3896(13) 0.4217(11) 0.4211(10) 0.117(4) Uani 1 1 d U . .
H3 H 0.3132 0.3699 0.3662 0.141 Uiso 1 1 calc R . .
C4 C 0.6230(13) 0.4725(12) 0.5009(11) 0.123(4) Uani 1 1 d DU . .
C5 C 0.7616(10) 0.0338(8) 0.0650(9) 0.079(2) Uani 1 1 d . . .
C6 C 0.8857(9) 0.0176(8) 0.0331(8) 0.079(2) Uani 1 1 d . . .
C7 C 1.0156(10) 0.0625(10) 0.1119(8) 0.093(3) Uani 1 1 d D . .
C8 C 0.8748(11) -0.0460(9) -0.0783(8) 0.091(3) Uani 1 1 d . . .
H8 H 0.7899 -0.0785 -0.1319 0.109 Uiso 1 1 calc R . .
C9 C 0.4943(10) 0.2441(7) 0.0003(8) 0.074(2) Uani 1 1 d . . .
C10 C 0.4963(10) 0.3759(7) 0.0003(7) 0.080(2) Uani 1 1 d . . .
C11 C 0.4569(11) 0.4034(7) -0.1006(8) 0.086(3) Uani 1 1 d . . .
H11 H 0.4276 0.3379 -0.1695 0.103 Uiso 1 1 calc R . .
C12 C 0.5404(11) 0.4765(8) 0.1025(8) 0.086(3) Uani 1 1 d D . .
C13 C 0.503(2) -0.092(2) 0.3531(19) 0.162(3) Uani 0.50 1 d PDU . .
C14 C 0.528(2) -0.143(2) 0.441(2) 0.162(3) Uani 0.50 1 d PDU C .
H14 H 0.4609 -0.1936 0.4482 0.195 Uiso 0.50 1 calc PR . .
C15 C 0.658(3) -0.115(2) 0.5180(18) 0.162(3) Uani 0.50 1 d PDU . .
H15 H 0.6781 -0.1481 0.5780 0.195 Uiso 0.50 1 calc PR C .
C16 C 0.759(2) -0.040(2) 0.5084(19) 0.162(3) Uani 0.50 1 d PDU B .
H16 H 0.8453 -0.0224 0.5610 0.195 Uiso 0.50 1 calc PR A 1
N1 N 0.7604(15) 0.457(3) 0.507(2) 0.149(6) Uani 0.50 1 d PDU . .
N2 N 1.043(2) 0.121(2) 0.2332(9) 0.124(6) Uani 0.50 1 d PDU . .
N3 N 0.601(3) 0.463(3) 0.2139(13) 0.143(8) Uani 0.50 1 d PDU . .
N4 N 0.600(3) -0.016(2) 0.3397(17) 0.162(3) Uani 0.50 1 d PDU B .
O1 O 0.4222(7) 0.1975(6) 0.2720(5) 0.0881(17) Uani 1 1 d . B .
O2 O 0.6416(7) 0.2473(6) 0.3372(5) 0.0881(17) Uani 1 1 d . B .
O3 O 0.7732(7) 0.0751(6) 0.1719(6) 0.0931(18) Uani 1 1 d . . .
O4 O 0.3508(7) -0.0055(5) 0.0080(6) 0.0816(15) Uani 1 1 d . . .
O5 O 0.5375(7) 0.2253(5) 0.0952(5) 0.0805(16) Uani 1 1 d . . .
O6 O 0.4492(7) 0.1589(5) -0.0964(5) 0.0838(16) Uani 1 1 d . . .
C17 C 0.728(2) 0.008(2) 0.419(2) 0.162(3) Uani 0.50 1 d PDU B 1
H17 H 0.7954 0.0588 0.4115 0.195 Uiso 0.50 1 calc PR B 1
O8 O 0.6898(14) 0.0047(12) 0.3342(10) 0.086(3) Uani 0.50 1 d PU B 2
C18 C 0.355(4) -0.158(4) 0.254(3) 0.161(3) Uani 0.50 1 d PU C 1
H18A H 0.3421 -0.1256 0.1914 0.242 Uiso 0.50 1 calc PR C 1
H18B H 0.2844 -0.1382 0.2868 0.242 Uiso 0.50 1 calc PR C 1
H18C H 0.3520 -0.2466 0.2274 0.242 Uiso 0.50 1 calc PR C 1
O7 O 0.3923(13) -0.0583(12) 0.2348(9) 0.161(3) Uani 1 1 d U B 2
Eu01 Eu 0.54566(5) 0.05784(3) 0.16976(3) 0.0709(2) Uani 1 1 d . . .

loop_
_atom_site_aniso_label
_atom_site_aniso_U_11
_atom_site_aniso_U_22
_atom_site_aniso_U_33
_atom_site_aniso_U_23
_atom_site_aniso_U_13
_atom_site_aniso_U_12
C1 0.098(7) 0.072(5) 0.072(5) 0.010(3) 0.039(5) 0.012(4)
C2 0.117(5) 0.078(5) 0.077(5) 0.014(4) 0.047(4) 0.028(4)
C3 0.113(5) 0.097(7) 0.113(8) -0.013(6) 0.041(6) 0.021(6)
C4 0.120(5) 0.099(7) 0.112(8) -0.019(5) 0.034(6) 0.028(6)
C5 0.081(7) 0.057(4) 0.102(7) 0.017(4) 0.042(5) 0.009(4)
C6 0.083(6) 0.059(4) 0.096(6) 0.015(4) 0.041(5) 0.008(4)
C7 0.076(6) 0.096(7) 0.089(6) -0.003(5) 0.034(5) 0.010(5)
C8 0.084(7) 0.088(6) 0.090(6) 0.009(5) 0.031(5) 0.011(5)
C9 0.091(6) 0.053(4) 0.088(6) 0.021(4) 0.044(5) 0.018(4)
C10 0.105(7) 0.056(4) 0.081(5) 0.018(4) 0.038(5) 0.014(4)
C11 0.115(8) 0.049(4) 0.081(5) 0.003(4) 0.031(5) 0.009(4)
C12 0.113(8) 0.067(5) 0.084(5) 0.028(4) 0.038(5) 0.015(5)
C13 0.162(3) 0.163(3) 0.163(3) 0.0522(19) 0.0553(19) 0.0252(19)
C14 0.163(3) 0.163(3) 0.163(3) 0.0523(19) 0.0552(19) 0.0250(19)
C15 0.163(3) 0.163(3) 0.163(3) 0.0524(19) 0.0550(19) 0.0249(19)
C16 0.163(3) 0.163(3) 0.163(3) 0.0524(19) 0.0549(19) 0.0250(19)
N1 0.128(5) 0.151(8) 0.158(7) 0.038(5) 0.047(5) 0.025(5)
N2 0.122(8) 0.128(8) 0.121(7) 0.036(5) 0.045(5) 0.017(5)
N3 0.147(9) 0.141(9) 0.142(9) 0.047(5) 0.047(5) 0.020(5)
N4 0.162(3) 0.162(3) 0.162(3) 0.0523(19) 0.0551(19) 0.0252(19)
O1 0.086(4) 0.076(4) 0.087(4) -0.002(3) 0.037(3) 0.004(3)
O2 0.096(5) 0.074(4) 0.087(4) 0.006(3) 0.039(3) 0.019(3)
O3 0.098(5) 0.082(4) 0.105(5) 0.017(3) 0.054(4) 0.019(3)
O4 0.075(4) 0.066(3) 0.105(4) 0.023(3) 0.035(3) 0.013(3)
O5 0.113(5) 0.057(3) 0.081(4) 0.023(3) 0.044(3) 0.022(3)
O6 0.111(5) 0.061(3) 0.086(4) 0.022(3) 0.042(3) 0.019(3)
C17 0.163(3) 0.162(3) 0.163(3) 0.0523(19) 0.0549(19) 0.0251(19)
O8 0.093(5) 0.083(5) 0.081(5) 0.032(4) 0.024(4) 0.014(4)
C18 0.161(3) 0.163(3) 0.162(3) 0.052(2) 0.056(2) 0.026(2)
O7 0.161(3) 0.163(4) 0.162(3) 0.052(2) 0.057(2) 0.028(2)
Eu01 0.0934(4) 0.0513(3) 0.0760(3) 0.01703(19) 0.0417(2) 0.0177(2)

loop_
_atom_type_symbol
_atom_type_description
_atom_type_scat_dispersion_real
_atom_type_scat_dispersion_imag
_atom_type_scat_source
C C 0.0033 0.0016 'International Tables Vol C Tables 4.2.6.8 and 6.1.1.4'
H H 0.0000 0.0000 'International Tables Vol C Tables 4.2.6.8 and 6.1.1.4'
N N 0.0061 0.0033 'International Tables Vol C Tables 4.2.6.8 and 6.1.1.4'
O O 0.0106 0.0060 'International Tables Vol C Tables 4.2.6.8 and 6.1.1.4'
Eu Eu -0.1578 3.6682 'International Tables Vol C Tables 4.2.6.8 and 6.1.1.4'

loop_
_geom_angle_atom_site_label_1
_geom_angle_atom_site_label_2
_geom_angle_atom_site_label_3
_geom_angle
_geom_angle_site_symmetry_1
_geom_angle_site_symmetry_3
O1 C1 O2 121.0(8) . .
O1 C1 C2 119.7(9) . .
O2 C1 C2 119.4(9) . .
O1 C1 Eu01 60.0(4) . .
O2 C1 Eu01 61.1(4) . .
C2 C1 Eu01 175.5(7) . .
C4 C2 C3 117.8(9) . .
C4 C2 C1 122.4(10) . .
C3 C2 C1 119.8(10) . .
C4 C3 C2 120.4(11) 2_666 .
C4 C3 H3 119.8 2_666 .
C2 C3 H3 119.8 . .
C2 C4 C3 121.7(12) . 2_666
C2 C4 N1 123.8(13) . .
C3 C4 N1 114.5(14) 2_666 .
O4 C5 O3 119.8(9) 2_655 .
O4 C5 C6 121.5(9) 2_655 .
O3 C5 C6 118.7(9) . .
O4 C5 Eu01 68.3(5) 2_655 .
O3 C5 Eu01 51.6(5) . .
C6 C5 Eu01 168.9(7) . .
C8 C6 C7 117.3(9) . .
C8 C6 C5 119.5(9) . .
C7 C6 C5 123.2(8) . .
C8 C7 C6 120.9(8) 2_755 .
C8 C7 N2 115.7(13) 2_755 .
C6 C7 N2 123.3(12) . .
C7 C8 C6 121.8(9) 2_755 .
C7 C8 H8 119.1 2_755 .
C6 C8 H8 119.1 . .
O5 C9 O6 125.0(7) . .
O5 C9 C10 118.1(7) . .
O6 C9 C10 116.8(8) . .
C11 C10 C12 117.5(8) . .
C11 C10 C9 121.2(7) . .
C12 C10 C9 121.3(8) . .
C12 C11 C10 122.1(8) 2_665 .
C12 C11 H11 118.9 2_665 .
C10 C11 H11 118.9 . .
C11 C12 C10 120.4(8) 2_665 .
C11 C12 N3 115.5(13) 2_665 .
C10 C12 N3 123.7(13) . .
C14 C13 N4 123.2(13) . .
C14 C13 C18 111(2) . .
N4 C13 C18 125(2) . .
C14 C13 O7 152.1(18) . .
N4 C13 O7 84.4(16) . .
C18 C13 O7 43.8(14) . .
C13 C14 C15 116.8(12) . .
C13 C14 H14 121.6 . .
C15 C14 H14 121.6 . .
C16 C15 C14 122.2(11) . .
C16 C15 H15 118.9 . .
C14 C15 H15 118.9 . .
C17 C16 C15 118.6(11) . .
C17 C16 H16 120.7 . .
C15 C16 H16 120.7 . .
O8 N4 C17 48.2(16) . .
O8 N4 C13 154(2) . .
C17 N4 C13 117.5(12) . .
O8 N4 Eu01 77.0(13) . .
C17 N4 Eu01 122.4(15) . .
C13 N4 Eu01 119.9(15) . .
C1 O1 Eu01 93.5(6) . .
C1 O2 Eu01 92.1(5) . .
C5 O3 Eu01 103.3(6) . .
C5 O4 Eu01 170.2(6) 2_655 .
C5 O4 Eu01 87.2(5) 2_655 2_655
Eu01 O4 Eu01 102.5(2) . 2_655
C9 O5 Eu01 139.2(5) . .
C9 O6 Eu01 136.7(6) . 2_655
N4 C17 C16 121.7(11) . .
N4 C17 H17 119.2 . .
C16 C17 H17 119.2 . .
N4 O8 Eu01 80.0(13) . .
C13 C18 H18A 109.5 . .
C13 C18 H18B 109.5 . .
H18A C18 H18B 109.5 . .
C13 C18 H18C 109.5 . .
H18A C18 H18C 109.5 . .
H18B C18 H18C 109.5 . .
C13 O7 Eu01 104.0(10) . .
O4 Eu01 O5 76.0(2) . .
O4 Eu01 O6 78.2(2) . 2_655
O5 Eu01 O6 134.65(19) . 2_655
O4 Eu01 O3 127.0(2) . .
O5 Eu01 O3 83.4(2) . .
O6 Eu01 O3 83.2(2) 2_655 .
O4 Eu01 O1 88.7(2) . .
O5 Eu01 O1 76.7(2) . .
O6 Eu01 O1 139.1(2) 2_655 .
O3 Eu01 O1 133.1(2) . .
O4 Eu01 O2 136.0(2) . .
O5 Eu01 O2 74.6(2) . .
O6 Eu01 O2 144.4(2) 2_655 .
O3 Eu01 O2 80.8(2) . .
O1 Eu01 O2 53.1(2) . .
O4 Eu01 O8 146.1(3) . .
O5 Eu01 O8 137.9(3) . .
O6 Eu01 O8 75.4(3) 2_655 .
O3 Eu01 O8 70.3(4) . .
O1 Eu01 O8 97.5(3) . .
O2 Eu01 O8 69.3(3) . .
O4 Eu01 N4 127.8(6) . .
O5 Eu01 N4 149.0(6) . .
O6 Eu01 N4 74.9(6) 2_655 .
O3 Eu01 N4 93.2(7) . .
O1 Eu01 N4 83.6(6) . .
O2 Eu01 N4 74.4(6) . .
O8 Eu01 N4 23.0(6) . .
O4 Eu01 O7 78.4(3) . .
O5 Eu01 O7 136.6(3) . .
O6 Eu01 O7 71.2(3) 2_655 .
O3 Eu01 O7 139.7(3) . .
O1 Eu01 O7 68.2(3) . .
O2 Eu01 O7 102.0(3) . .
O8 Eu01 O7 73.2(4) . .
N4 Eu01 O7 50.8(7) . .
O4 Eu01 O4 77.5(2) . 2_655
O5 Eu01 O4 69.56(19) . 2_655
O6 Eu01 O4 68.83(19) 2_655 2_655
O3 Eu01 O4 49.5(2) . 2_655
O1 Eu01 O4 145.7(2) . 2_655
O2 Eu01 O4 120.3(2) . 2_655
O8 Eu01 O4 111.5(3) . 2_655
N4 Eu01 O4 129.5(6) . 2_655
O7 Eu01 O4 136.6(3) . 2_655
O4 Eu01 C1 112.3(3) . .
O5 Eu01 C1 72.7(2) . .
O6 Eu01 C1 152.4(2) 2_655 .
O3 Eu01 C1 107.0(3) . .
O1 Eu01 C1 26.4(3) . .
O2 Eu01 C1 26.8(3) . .
O8 Eu01 C1 83.9(4) . .
N4 Eu01 C1 78.9(6) . .
O7 Eu01 C1 85.6(3) . .
O4 Eu01 C1 137.1(2) 2_655 .
O4 Eu01 C5 102.0(3) . .
O5 Eu01 C5 76.0(2) . .
O6 Eu01 C5 73.7(2) 2_655 .
O3 Eu01 C5 25.0(2) . .
O1 Eu01 C5 147.2(2) . .
O2 Eu01 C5 101.7(2) . .
O8 Eu01 C5 90.6(4) . .
N4 Eu01 C5 112.0(6) . .
O7 Eu01 C5 144.1(3) . .
O4 Eu01 C5 24.5(2) 2_655 .
C1 Eu01 C5 125.3(3) . .

loop_
_geom_bond_atom_site_label_1
_geom_bond_atom_site_label_2
_geom_bond_distance
_geom_bond_site_symmetry_2
C1 O1 1.253(11) .
C1 O2 1.265(12) .
C1 C2 1.504(12) .
C1 Eu01 2.808(8) .
C2 C4 1.357(16) .
C2 C3 1.367(16) .
C3 C4 1.361(14) 2_666
C3 H3 0.9300 .
C4 C3 1.361(14) 2_666
C4 N1 1.447(5) .
C5 O4 1.230(11) 2_655
C5 O3 1.289(11) .
C5 C6 1.488(13) .
C5 Eu01 2.963(9) .
C6 C8 1.376(12) .
C6 C7 1.402(13) .
C7 C8 1.353(14) 2_755
C7 N2 1.446(5) .
C8 C7 1.353(14) 2_755
C8 H8 0.9300 .
C9 O5 1.261(10) .
C9 O6 1.270(10) .
C9 C10 1.489(11) .
C10 C11 1.378(13) .
C10 C12 1.398(12) .
C11 C12 1.363(12) 2_665
C11 H11 0.9300 .
C12 C11 1.363(12) 2_665
C12 N3 1.449(5) .
C13 C14 1.387(5) .
C13 N4 1.389(5) .
C13 C18 1.66(4) .
C13 O7 1.78(2) .
C14 C15 1.388(5) .
C14 H14 0.9300 .
C15 C16 1.387(5) .
C15 H15 0.9300 .
C16 C17 1.384(5) .
C16 H16 0.9300 .
N4 O8 0.99(3) .
N4 C17 1.384(5) .
N4 Eu01 2.497(19) .
O1 Eu01 2.437(6) .
O2 Eu01 2.461(6) .
O3 Eu01 2.388(7) .
O4 C5 1.230(11) 2_655
O4 Eu01 2.349(7) .
O4 Eu01 2.756(6) 2_655
O5 Eu01 2.357(6) .
O6 Eu01 2.362(6) 2_655
C17 H17 0.9300 .
O8 Eu01 2.470(12) .
C18 H18A 0.9600 .
C18 H18B 0.9600 .
C18 H18C 0.9600 .
O7 Eu01 2.510(13) .
Eu01 O6 2.362(6) 2_655
Eu01 O4 2.756(6) 2_655

loop_
_platon_squeeze_void_nr
_platon_squeeze_void_average_x
_platon_squeeze_void_average_y
_platon_squeeze_void_average_z
_platon_squeeze_void_volume
_platon_squeeze_void_count_electrons
_platon_squeeze_void_content
1 0.000 0.500 0.892 577 106 ' '
